data_4503492
loop_
_publ_author_name
'Liu, Yaru'
'Hou, Hongwei'
'Chen, Qianru'
'Fan, Yaoting'

_publ_section_title
;
 From Multifunctional Precursor to Novel Reaction Products:
 Oligimerization and Central Metal Ion Exchange Reaction of Ferrocenyl
 Carboxylate Complexes
;
_journal_issue 4
_journal_name_full 'Crystal Growth &amp; Design'
_journal_page_first 1435
_journal_paper_doi 10.1021/cg701221f
_journal_volume 8
_journal_year 2008
_chemical_formula_sum 'C52 H48 Cd Fe2 N4 O10.5'
_chemical_formula_weight 1121.04
_chemical_name_systematic
; 
 ? 
;
_space_group_IT_number 2
_symmetry_cell_setting triclinic
_symmetry_space_group_name_Hall '-P 1'
_symmetry_space_group_name_H-M 'P -1'
_atom_sites_solution_hydrogens geom
_atom_sites_solution_primary direct
_atom_sites_solution_secondary difmap
_audit_creation_method SHELXL-97
_cell_angle_alpha 96.320(2)
_cell_angle_beta 96.695(2)
_cell_angle_gamma 110.307(2)
_cell_formula_units_Z 2
_cell_length_a 12.0679(18)
_cell_length_b 14.208(2)
_cell_length_c 16.042(3)
_cell_measurement_reflns_used 8072
_cell_measurement_temperature 291(2)
_cell_measurement_theta_max 28.29
_cell_measurement_theta_min 2.34
_cell_volume 2528.3(7)
_computing_cell_refinement 'Bruker SMART'
_computing_data_collection 'Bruker SMART'
_computing_data_reduction 'Bruker SAINT'
_computing_molecular_graphics 'Bruker SHELXTL'
_computing_publication_material 'Bruker SHELXTL'
_computing_structure_refinement 'SHELXL-97 (Sheldrick, 1997)'
_computing_structure_solution 'SHELXS-97 (Sheldrick, 1990)'
_diffrn_ambient_temperature 291(2)
_diffrn_measured_fraction_theta_full 0.964
_diffrn_measured_fraction_theta_max 0.964
_diffrn_measurement_device_type 'CCD area detector'
_diffrn_measurement_method 'phi and omega scans'
_diffrn_radiation_monochromator graphite
_diffrn_radiation_source 'fine-focus sealed tube'
_diffrn_radiation_type MoK\a
_diffrn_radiation_wavelength 0.71073
_diffrn_reflns_av_R_equivalents 0.0112
_diffrn_reflns_av_sigmaI/netI 0.0235
_diffrn_reflns_limit_h_max 12
_diffrn_reflns_limit_h_min -15
_diffrn_reflns_limit_k_max 18
_diffrn_reflns_limit_k_min -18
_diffrn_reflns_limit_l_max 20
_diffrn_reflns_limit_l_min -20
_diffrn_reflns_number 16002
_diffrn_reflns_theta_full 27.50
_diffrn_reflns_theta_max 27.50
_diffrn_reflns_theta_min 2.34
_exptl_absorpt_coefficient_mu 1.045
_exptl_absorpt_correction_T_max 0.7017
_exptl_absorpt_correction_T_min 0.6478
_exptl_absorpt_correction_type multi-scan
_exptl_absorpt_process_details sadabs
_exptl_crystal_colour block
_exptl_crystal_density_diffrn 1.473
_exptl_crystal_description red
_exptl_crystal_F_000 1144
_exptl_crystal_size_max 0.46
_exptl_crystal_size_mid 0.40
_exptl_crystal_size_min 0.37
_refine_diff_density_max 1.882
_refine_diff_density_min -0.489
_refine_diff_density_rms 0.096
_refine_ls_extinction_method none
_refine_ls_goodness_of_fit_ref 0.959
_refine_ls_hydrogen_treatment constr
_refine_ls_matrix_type full
_refine_ls_number_parameters 622
_refine_ls_number_reflns 11226
_refine_ls_number_restraints 6
_refine_ls_restrained_S_all 0.959
_refine_ls_R_factor_all 0.0544
_refine_ls_R_factor_gt 0.0455
_refine_ls_shift/su_max 0.133
_refine_ls_shift/su_mean 0.011
_refine_ls_structure_factor_coef Fsqd
_refine_ls_weighting_details 'calc w=1/[\s^2^(Fo^2^)+(0.0966P)^2^+3.0780P] where P=(Fo^2^+2Fc^2^)/3'
_refine_ls_weighting_scheme calc
_refine_ls_wR_factor_gt 0.1377
_refine_ls_wR_factor_ref 0.1482
_reflns_number_gt 9485
_reflns_number_total 11226
_reflns_threshold_expression >2sigma(I)
_cod_data_source_file cg701221f-file001.cif
_cod_data_source_block a
_cod_depositor_comments
;
The following automatic conversions were performed:

'_symmetry_cell_setting' value 'Triclinic' changed to 'triclinic'
according to /home/saulius/struct/CIF-dictionaries/cif_core.dic
dictionary named 'cif_core.dic' version 2.4.1 from 2010-06-29.

Automatic conversion script
Id: cif_fix_values 1715 2011-07-08 13:25:40Z adriana 
;
_cod_original_sg_symbol_H-M P-1
_cod_original_formula_sum 'C52 H48 Cd Fe2 N4 O10.50'
_cod_database_code 4503492

loop_
_symmetry_equiv_pos_as_xyz
'x, y, z'
'-x, -y, -z'

loop_
_atom_site_label
_atom_site_type_symbol
_atom_site_fract_x
_atom_site_fract_y
_atom_site_fract_z
_atom_site_U_iso_or_equiv
_atom_site_adp_type
_atom_site_occupancy
_atom_site_symmetry_multiplicity
_atom_site_calc_flag
_atom_site_refinement_flags
Cd1 Cd 0.12916(2) 0.015258(18) 0.437427(14) 0.03817(9) Uani 1 1 d .
Fe1 Fe 0.03193(5) 0.35957(4) 0.11229(4) 0.04818(14) Uani 1 1 d .
Fe2 Fe 0.39377(5) 0.52178(4) 0.77758(3) 0.04842(14) Uani 1 1 d .
O1 O 0.0805(3) 0.1205(3) 0.36014(19) 0.0650(8) Uani 1 1 d .
O2 O 0.0126(3) -0.0199(2) 0.2654(2) 0.0733(9) Uani 1 1 d .
O3 O -0.2940(3) 0.0860(3) 0.2030(3) 0.0946(13) Uani 1 1 d .
O4 O 0.2533(2) 0.1558(2) 0.54384(17) 0.0562(7) Uani 1 1 d .
O5 O 0.0642(2) 0.0894(2) 0.55565(17) 0.0518(6) Uani 1 1 d .
O6 O 0.0597(3) 0.3508(3) 0.6364(3) 0.0754(10) Uani 1 1 d .
O7 O 0.8990(10) 0.0089(9) 0.9217(7) 0.262(5) Uani 1 1 d U
H7WA H 0.8318 0.0060 0.8962 0.314 Uiso 1 1 d R
H7WB H 0.9453 0.0131 0.8851 0.314 Uiso 1 1 d R
O8 O 0.0949(18) 0.402(3) 0.4794(8) 1.06(6) Uani 1 1 d .
H8WA H 0.1576 0.3994 0.5078 1.267 Uiso 1 1 d R
H8WB H 0.1167 0.4524 0.4532 1.267 Uiso 1 1 d R
O9 O 0.6780(17) 0.4861(16) 0.5989(8) 0.402(12) Uani 1 1 d .
H9WA H 0.6052 0.4722 0.5776 0.483 Uiso 1 1 d R
H9WB H 0.7212 0.5383 0.5807 0.483 Uiso 1 1 d R
O10 O 0.614(3) 0.6597(12) 0.5175(14) 0.59(2) Uani 1 1 d .
H10A H 0.5802 0.5961 0.5162 0.703 Uiso 1 1 d R
H10B H 0.6804 0.6811 0.5513 0.703 Uiso 1 1 d R
N1 N -0.1382(3) 0.0452(2) 0.1704(2) 0.0495(7) Uani 1 1 d .
N2 N 0.0860(2) 0.2233(2) 0.69916(18) 0.0392(6) Uani 1 1 d .
N3 N 0.2902(3) 0.0124(2) 0.37213(19) 0.0460(7) Uani 1 1 d .
N4 N 0.1969(3) -0.1043(2) 0.49010(19) 0.0440(6) Uani 1 1 d .
C1 C -0.0640(3) 0.2789(3) 0.1947(2) 0.0462(8) Uani 1 1 d .
C2 C -0.0329(5) 0.3851(3) 0.2199(3) 0.0616(11) Uani 1 1 d .
H2 H 0.0157 0.4246 0.2741 0.074 Uiso 1 1 calc R
C3 C -0.0810(5) 0.4246(4) 0.1556(4) 0.0763(15) Uani 1 1 d .
H3 H -0.0725 0.4959 0.1568 0.092 Uiso 1 1 calc R
C4 C -0.1428(4) 0.3440(4) 0.0873(4) 0.0743(15) Uani 1 1 d .
H4 H -0.1852 0.3495 0.0332 0.089 Uiso 1 1 calc R
C5 C -0.1331(3) 0.2535(3) 0.1117(3) 0.0556(10) Uani 1 1 d .
H5 H -0.1671 0.1856 0.0770 0.067 Uiso 1 1 calc R
C6 C 0.1796(5) 0.3232(6) 0.1088(5) 0.096(2) Uani 1 1 d .
H6 H 0.2000 0.2742 0.1399 0.115 Uiso 1 1 calc R
C7 C 0.2119(5) 0.4297(6) 0.1394(6) 0.105(2) Uani 1 1 d .
H7A H 0.2590 0.4666 0.1948 0.127 Uiso 1 1 calc R
C8 C 0.1660(7) 0.4703(5) 0.0761(6) 0.106(2) Uani 1 1 d .
H8A H 0.1736 0.5416 0.0800 0.127 Uiso 1 1 calc R
C9 C 0.1039(7) 0.3938(6) 0.0056(5) 0.100(2) Uani 1 1 d .
H9A H 0.0627 0.4022 -0.0478 0.120 Uiso 1 1 calc R
C10 C 0.1123(7) 0.3014(6) 0.0277(5) 0.102(2) Uani 1 1 d .
H10 H 0.0772 0.2344 -0.0082 0.122 Uiso 1 1 calc R
C11 C -0.0189(3) 0.2167(3) 0.2451(2) 0.0445(7) Uani 1 1 d .
H11 H 0.0394 0.2530 0.2919 0.053 Uiso 1 1 calc R
C12 C -0.0474(3) 0.1166(3) 0.2350(2) 0.0423(7) Uani 1 1 d .
C13 C 0.0198(4) 0.0694(3) 0.2913(3) 0.0508(9) Uani 1 1 d .
C14 C -0.2548(4) 0.0266(4) 0.1666(3) 0.0642(11) Uani 1 1 d .
C15 C -0.3380(4) -0.0712(3) 0.1105(3) 0.0625(11) Uani 1 1 d .
C16 C -0.4479(5) -0.0712(5) 0.0776(4) 0.0919(18) Uani 1 1 d .
H16 H -0.4686 -0.0152 0.0925 0.110 Uiso 1 1 calc R
C17 C -0.5291(6) -0.1565(6) 0.0213(5) 0.115(3) Uani 1 1 d .
H17 H -0.6025 -0.1559 -0.0032 0.138 Uiso 1 1 calc R
C18 C -0.5003(7) -0.2405(5) 0.0027(4) 0.102(2) Uani 1 1 d .
H18 H -0.5539 -0.2970 -0.0346 0.123 Uiso 1 1 calc R
C19 C -0.3926(8) -0.2412(4) 0.0390(5) 0.111(2) Uani 1 1 d .
H19 H -0.3747 -0.2995 0.0279 0.133 Uiso 1 1 calc R
C20 C -0.3088(6) -0.1556(4) 0.0925(4) 0.0857(16) Uani 1 1 d .
H20 H -0.2345 -0.1557 0.1155 0.103 Uiso 1 1 calc R
C21 C 0.3418(3) 0.3673(3) 0.7725(2) 0.0438(7) Uani 1 1 d .
C22 C 0.4672(3) 0.4174(3) 0.8077(3) 0.0517(9) Uani 1 1 d .
H22 H 0.5340 0.4060 0.7846 0.062 Uiso 1 1 calc R
C23 C 0.4765(4) 0.4867(3) 0.8824(3) 0.0555(9) Uani 1 1 d .
H23 H 0.5510 0.5316 0.9194 0.067 Uiso 1 1 calc R
C24 C 0.3603(4) 0.4796(3) 0.8932(2) 0.0514(9) Uani 1 1 d .
H24 H 0.3403 0.5195 0.9389 0.062 Uiso 1 1 calc R
C25 C 0.2768(3) 0.4075(3) 0.8267(2) 0.0445(7) Uani 1 1 d .
H25 H 0.1896 0.3884 0.8188 0.053 Uiso 1 1 calc R
C26 C 0.3750(8) 0.5502(5) 0.6561(4) 0.097(2) Uani 1 1 d .
H26 H 0.3521 0.4992 0.6046 0.117 Uiso 1 1 calc R
C27 C 0.4933(8) 0.6052(6) 0.6985(5) 0.110(3) Uani 1 1 d .
H27 H 0.5665 0.5997 0.6814 0.132 Uiso 1 1 calc R
C28 C 0.4872(6) 0.6705(4) 0.7685(4) 0.0870(17) Uani 1 1 d .
H28 H 0.5550 0.7188 0.8096 0.104 Uiso 1 1 calc R
C29 C 0.3657(5) 0.6542(4) 0.7684(4) 0.0763(14) Uani 1 1 d .
H29 H 0.3344 0.6891 0.8105 0.092 Uiso 1 1 calc R
C30 C 0.2961(6) 0.5796(4) 0.6998(4) 0.0792(14) Uani 1 1 d .
H30 H 0.2087 0.5541 0.6844 0.095 Uiso 1 1 calc R
C31 C 0.3000(3) 0.2932(3) 0.6950(2) 0.0430(7) Uani 1 1 d .
H31 H 0.3592 0.2905 0.6635 0.052 Uiso 1 1 calc R
C32 C 0.1894(3) 0.2282(3) 0.6618(2) 0.0397(7) Uani 1 1 d .
C33 C 0.1686(3) 0.1543(3) 0.5828(2) 0.0398(7) Uani 1 1 d .
C34 C 0.0266(3) 0.2859(3) 0.6822(2) 0.0448(8) Uani 1 1 d .
C35 C -0.0809(3) 0.2737(3) 0.7243(3) 0.0496(9) Uani 1 1 d .
C36 C -0.1046(5) 0.2220(4) 0.7918(3) 0.0705(12) Uani 1 1 d .
H36 H -0.0534 0.1907 0.8127 0.085 Uiso 1 1 calc R
C37 C -0.2050(6) 0.2163(5) 0.8289(4) 0.0932(18) Uani 1 1 d .
H37 H -0.2204 0.1815 0.8746 0.112 Uiso 1 1 calc R
C38 C -0.2802(5) 0.2612(5) 0.7988(5) 0.093(2) Uani 1 1 d .
H38 H -0.3472 0.2568 0.8237 0.111 Uiso 1 1 calc R
C39 C -0.2585(5) 0.3121(5) 0.7330(5) 0.0879(19) Uani 1 1 d .
H39 H -0.3112 0.3422 0.7125 0.106 Uiso 1 1 calc R
C40 C -0.1594(4) 0.3203(4) 0.6956(3) 0.0655(12) Uani 1 1 d .
H40 H -0.1447 0.3571 0.6509 0.079 Uiso 1 1 calc R
C41 C 0.1531(4) -0.1596(4) 0.5485(3) 0.0621(10) Uani 1 1 d .
H41 H 0.0841 -0.1562 0.5668 0.074 Uiso 1 1 calc R
C42 C 0.2054(6) -0.2223(4) 0.5835(3) 0.0752(14) Uani 1 1 d .
H42 H 0.1727 -0.2591 0.6250 0.090 Uiso 1 1 calc R
C43 C 0.3048(5) -0.2290(4) 0.5565(3) 0.0711(13) Uani 1 1 d .
H43 H 0.3401 -0.2715 0.5788 0.085 Uiso 1 1 calc R
C44 C 0.3555(4) -0.1717(3) 0.4943(3) 0.0518(9) Uani 1 1 d .
C45 C 0.4617(4) -0.1729(4) 0.4633(3) 0.0667(13) Uani 1 1 d .
H45 H 0.5006 -0.2136 0.4846 0.080 Uiso 1 1 calc R
C46 C 0.5057(4) -0.1180(4) 0.4056(3) 0.0655(12) Uani 1 1 d .
H46 H 0.5747 -0.1210 0.3870 0.079 Uiso 1 1 calc R
C47 C 0.4491(3) -0.0533(3) 0.3706(3) 0.0567(10) Uani 1 1 d .
C48 C 0.4941(4) 0.0089(4) 0.3109(3) 0.0706(13) Uani 1 1 d .
H48 H 0.5626 0.0082 0.2900 0.085 Uiso 1 1 calc R
C49 C 0.4385(5) 0.0690(4) 0.2842(4) 0.0786(15) Uani 1 1 d .
H49 H 0.4679 0.1100 0.2444 0.094 Uiso 1 1 calc R
C50 C 0.3364(4) 0.0703(4) 0.3160(3) 0.0633(11) Uani 1 1 d .
H50 H 0.2992 0.1134 0.2972 0.076 Uiso 1 1 calc R
C51 C 0.3450(3) -0.0488(3) 0.4002(2) 0.0426(7) Uani 1 1 d .
C52 C 0.2964(3) -0.1101(3) 0.4627(2) 0.0407(7) Uani 1 1 d .

loop_
_atom_site_aniso_label
_atom_site_aniso_U_11
_atom_site_aniso_U_22
_atom_site_aniso_U_33
_atom_site_aniso_U_23
_atom_site_aniso_U_13
_atom_site_aniso_U_12
Cd1 0.04040(14) 0.04246(14) 0.03602(14) 0.00424(9) 0.00570(9) 0.02133(10)
Fe1 0.0466(3) 0.0435(3) 0.0576(3) 0.0171(2) 0.0156(2) 0.0154(2)
Fe2 0.0510(3) 0.0463(3) 0.0451(3) 0.0048(2) 0.0130(2) 0.0135(2)
O1 0.075(2) 0.086(2) 0.0495(16) 0.0218(15) 0.0019(14) 0.0476(18)
O2 0.075(2) 0.0569(18) 0.101(3) 0.0349(17) 0.0185(18) 0.0329(16)
O3 0.067(2) 0.080(2) 0.120(3) -0.014(2) 0.039(2) 0.0073(19)
O4 0.0410(13) 0.0702(18) 0.0517(15) -0.0162(13) 0.0015(11) 0.0228(13)
O5 0.0444(14) 0.0511(14) 0.0456(14) -0.0055(11) 0.0040(11) 0.0050(11)
O6 0.0649(19) 0.080(2) 0.103(3) 0.051(2) 0.0266(18) 0.0378(17)
O7 0.264(5) 0.262(5) 0.262(5) 0.0418(13) 0.0429(13) 0.098(2)
O8 0.59(4) 1.49(10) 0.141(11) 0.26(3) -0.114(17) -0.77(6)
O9 0.55(3) 0.69(3) 0.268(14) 0.240(18) 0.213(16) 0.50(3)
O10 1.06(6) 0.33(2) 0.66(4) 0.31(2) 0.68(4) 0.37(3)
N1 0.0526(18) 0.0480(17) 0.0451(16) 0.0066(13) 0.0057(13) 0.0159(14)
N2 0.0371(14) 0.0387(14) 0.0428(15) 0.0027(11) 0.0072(11) 0.0162(11)
N3 0.0480(17) 0.0485(16) 0.0448(16) 0.0070(13) 0.0121(13) 0.0205(13)
N4 0.0464(16) 0.0459(15) 0.0443(16) 0.0088(12) 0.0093(12) 0.0215(13)
C1 0.0436(18) 0.0482(19) 0.052(2) 0.0197(16) 0.0126(15) 0.0183(15)
C2 0.080(3) 0.055(2) 0.064(3) 0.0158(19) 0.028(2) 0.034(2)
C3 0.095(4) 0.070(3) 0.100(4) 0.044(3) 0.045(3) 0.057(3)
C4 0.060(3) 0.095(4) 0.090(4) 0.055(3) 0.019(2) 0.041(3)
C5 0.0411(19) 0.065(2) 0.060(2) 0.0291(19) 0.0034(16) 0.0135(17)
C6 0.058(3) 0.111(5) 0.140(6) 0.040(4) 0.041(4) 0.046(3)
C7 0.046(3) 0.108(5) 0.143(6) 0.022(5) 0.023(3) 0.002(3)
C8 0.099(5) 0.073(4) 0.139(6) 0.034(4) 0.066(5) 0.005(3)
C9 0.106(5) 0.119(5) 0.095(4) 0.049(4) 0.061(4) 0.044(4)
C10 0.096(5) 0.102(5) 0.114(5) 0.002(4) 0.059(4) 0.037(4)
C11 0.0464(19) 0.0464(18) 0.0389(17) 0.0108(14) 0.0029(14) 0.0148(15)
C12 0.0457(18) 0.0450(18) 0.0382(17) 0.0129(13) 0.0089(14) 0.0167(14)
C13 0.051(2) 0.058(2) 0.056(2) 0.0310(18) 0.0183(17) 0.0254(17)
C14 0.063(3) 0.060(2) 0.060(3) 0.0016(19) 0.025(2) 0.008(2)
C15 0.057(2) 0.058(2) 0.058(2) 0.0050(19) 0.0148(19) 0.0026(19)
C16 0.071(3) 0.077(4) 0.113(5) -0.006(3) -0.002(3) 0.021(3)
C17 0.076(4) 0.105(5) 0.129(6) -0.009(4) -0.029(4) 0.011(4)
C18 0.103(5) 0.064(3) 0.097(4) -0.010(3) -0.009(4) -0.007(3)
C19 0.138(6) 0.053(3) 0.113(5) -0.003(3) -0.009(5) 0.015(3)
C20 0.093(4) 0.060(3) 0.090(4) 0.002(3) -0.007(3) 0.019(3)
C21 0.0380(17) 0.0447(18) 0.0427(18) -0.0017(14) 0.0024(13) 0.0117(14)
C22 0.0402(18) 0.053(2) 0.053(2) -0.0044(16) 0.0008(15) 0.0118(16)
C23 0.052(2) 0.051(2) 0.048(2) -0.0051(16) -0.0049(16) 0.0078(17)
C24 0.062(2) 0.0456(19) 0.0385(18) -0.0013(14) 0.0082(16) 0.0119(17)
C25 0.0427(18) 0.0427(17) 0.0417(18) -0.0003(14) 0.0066(14) 0.0098(14)
C26 0.161(7) 0.094(4) 0.054(3) 0.029(3) 0.030(4) 0.058(5)
C27 0.130(6) 0.111(5) 0.136(6) 0.073(5) 0.098(5) 0.062(5)
C28 0.090(4) 0.058(3) 0.114(5) 0.028(3) 0.041(4) 0.016(3)
C29 0.092(4) 0.059(3) 0.090(4) 0.025(3) 0.034(3) 0.033(3)
C30 0.096(4) 0.079(3) 0.071(3) 0.030(3) 0.015(3) 0.036(3)
C31 0.0381(17) 0.0447(18) 0.0435(18) -0.0029(14) 0.0062(13) 0.0149(14)
C32 0.0394(17) 0.0407(16) 0.0400(17) 0.0024(13) 0.0041(13) 0.0178(13)
C33 0.0400(17) 0.0415(16) 0.0374(16) 0.0004(13) -0.0018(13) 0.0187(13)
C34 0.0386(17) 0.0431(18) 0.051(2) 0.0031(15) 0.0011(14) 0.0162(14)
C35 0.0410(18) 0.0448(19) 0.057(2) -0.0109(16) 0.0029(15) 0.0160(15)
C36 0.073(3) 0.082(3) 0.071(3) 0.020(2) 0.030(2) 0.038(3)
C37 0.091(4) 0.103(4) 0.097(4) 0.016(3) 0.050(3) 0.040(4)
C38 0.059(3) 0.098(4) 0.115(5) -0.015(4) 0.033(3) 0.025(3)
C39 0.052(3) 0.091(4) 0.119(5) -0.021(4) 0.003(3) 0.039(3)
C40 0.053(2) 0.063(3) 0.082(3) -0.002(2) 0.001(2) 0.030(2)
C41 0.070(3) 0.068(3) 0.061(3) 0.023(2) 0.023(2) 0.033(2)
C42 0.104(4) 0.074(3) 0.068(3) 0.032(2) 0.025(3) 0.049(3)
C43 0.089(3) 0.063(3) 0.074(3) 0.018(2) 0.002(3) 0.045(3)
C44 0.054(2) 0.050(2) 0.054(2) -0.0002(16) -0.0037(17) 0.0288(17)
C45 0.058(3) 0.071(3) 0.077(3) -0.008(2) -0.008(2) 0.042(2)
C46 0.042(2) 0.073(3) 0.083(3) -0.011(2) 0.003(2) 0.032(2)
C47 0.0403(19) 0.063(2) 0.063(2) -0.0088(19) 0.0086(17) 0.0198(17)
C48 0.053(2) 0.079(3) 0.079(3) 0.004(2) 0.030(2) 0.018(2)
C49 0.076(3) 0.084(3) 0.078(3) 0.028(3) 0.041(3) 0.019(3)
C50 0.072(3) 0.061(2) 0.062(3) 0.020(2) 0.022(2) 0.025(2)
C51 0.0333(16) 0.0457(18) 0.0448(18) -0.0062(14) 0.0026(13) 0.0148(13)
C52 0.0396(17) 0.0397(16) 0.0408(17) -0.0028(13) -0.0002(13) 0.0171(14)

loop_
_atom_type_symbol
_atom_type_description
_atom_type_scat_dispersion_real
_atom_type_scat_dispersion_imag
_atom_type_scat_source
C C 0.0033 0.0016 'International Tables Vol C Tables 4.2.6.8 and 6.1.1.4'
H H 0.0000 0.0000 'International Tables Vol C Tables 4.2.6.8 and 6.1.1.4'
N N 0.0061 0.0033 'International Tables Vol C Tables 4.2.6.8 and 6.1.1.4'
O O 0.0106 0.0060 'International Tables Vol C Tables 4.2.6.8 and 6.1.1.4'
Fe Fe 0.3463 0.8444 'International Tables Vol C Tables 4.2.6.8 and 6.1.1.4'
Cd Cd -0.8075 1.2024 'International Tables Vol C Tables 4.2.6.8 and 6.1.1.4'

loop_
_geom_angle_atom_site_label_1
_geom_angle_atom_site_label_2
_geom_angle_atom_site_label_3
_geom_angle
_geom_angle_site_symmetry_1
_geom_angle_site_symmetry_3
O1 Cd1 O5 97.06(12) . 2_556
O1 Cd1 N4 166.69(11) . .
O5 Cd1 N4 88.52(11) 2_556 .
O1 Cd1 N3 96.04(12) . .
O5 Cd1 N3 139.71(10) 2_556 .
N4 Cd1 N3 72.22(11) . .
O1 Cd1 O4 90.60(12) . .
O5 Cd1 O4 125.12(9) 2_556 .
N4 Cd1 O4 96.07(11) . .
N3 Cd1 O4 92.59(10) . .
O1 Cd1 O5 88.35(11) . .
O5 Cd1 O5 71.75(10) 2_556 .
N4 Cd1 O5 104.89(10) . .
N3 Cd1 O5 146.60(10) . .
O4 Cd1 O5 54.18(9) . .
C6 Fe1 C10 40.2(3) . .
C6 Fe1 C7 41.6(3) . .
C10 Fe1 C7 69.0(3) . .
C6 Fe1 C2 124.2(3) . .
C10 Fe1 C2 160.5(3) . .
C7 Fe1 C2 107.0(3) . .
C6 Fe1 C8 68.1(3) . .
C10 Fe1 C8 68.5(3) . .
C7 Fe1 C8 39.8(3) . .
C2 Fe1 C8 121.4(3) . .
C6 Fe1 C4 158.3(3) . .
C10 Fe1 C4 122.6(3) . .
C7 Fe1 C4 158.6(3) . .
C2 Fe1 C4 68.1(2) . .
C8 Fe1 C4 123.5(3) . .
C6 Fe1 C3 159.8(3) . .
C10 Fe1 C3 158.3(3) . .
C7 Fe1 C3 122.2(3) . .
C2 Fe1 C3 40.0(2) . .
C8 Fe1 C3 107.2(3) . .
C4 Fe1 C3 40.8(2) . .
C6 Fe1 C9 68.5(3) . .
C10 Fe1 C9 41.3(3) . .
C7 Fe1 C9 68.4(3) . .
C2 Fe1 C9 156.7(3) . .
C8 Fe1 C9 40.6(3) . .
C4 Fe1 C9 107.3(3) . .
C3 Fe1 C9 121.6(3) . .
C6 Fe1 C5 122.5(2) . .
C10 Fe1 C5 108.1(3) . .
C7 Fe1 C5 158.5(3) . .
C2 Fe1 C5 68.3(2) . .
C8 Fe1 C5 160.6(3) . .
C4 Fe1 C5 41.00(18) . .
C3 Fe1 C5 68.6(2) . .
C9 Fe1 C5 124.2(3) . .
C6 Fe1 C1 107.7(2) . .
C10 Fe1 C1 123.8(2) . .
C7 Fe1 C1 121.9(3) . .
C2 Fe1 C1 40.90(16) . .
C8 Fe1 C1 157.0(3) . .
C4 Fe1 C1 68.93(17) . .
C3 Fe1 C1 68.53(17) . .
C9 Fe1 C1 161.0(3) . .
C5 Fe1 C1 40.85(16) . .
C27 Fe2 C23 120.2(3) . .
C27 Fe2 C22 107.5(2) . .
C23 Fe2 C22 40.93(16) . .
C27 Fe2 C25 163.8(3) . .
C23 Fe2 C25 68.05(16) . .
C22 Fe2 C25 68.70(16) . .
C27 Fe2 C24 154.5(3) . .
C23 Fe2 C24 39.97(17) . .
C22 Fe2 C24 68.08(17) . .
C25 Fe2 C24 40.28(14) . .
C27 Fe2 C26 40.6(3) . .
C23 Fe2 C26 155.2(3) . .
C22 Fe2 C26 120.4(2) . .
C25 Fe2 C26 126.5(3) . .
C24 Fe2 C26 163.6(3) . .
C27 Fe2 C29 67.1(2) . .
C23 Fe2 C29 126.7(2) . .
C22 Fe2 C29 163.4(2) . .
C25 Fe2 C29 120.85(19) . .
C24 Fe2 C29 109.5(2) . .
C26 Fe2 C29 66.6(3) . .
C27 Fe2 C21 125.9(2) . .
C23 Fe2 C21 68.88(15) . .
C22 Fe2 C21 41.19(14) . .
C25 Fe2 C21 40.94(14) . .
C24 Fe2 C21 68.34(15) . .
C26 Fe2 C21 107.9(2) . .
C29 Fe2 C21 154.7(2) . .
C27 Fe2 C28 40.1(3) . .
C23 Fe2 C28 108.1(2) . .
C22 Fe2 C28 125.8(2) . .
C25 Fe2 C28 154.7(2) . .
C24 Fe2 C28 120.7(2) . .
C26 Fe2 C28 67.5(3) . .
C29 Fe2 C28 40.1(2) . .
C21 Fe2 C28 163.2(2) . .
C27 Fe2 C30 68.0(3) . .
C23 Fe2 C30 163.3(2) . .
C22 Fe2 C30 154.5(2) . .
C25 Fe2 C30 108.2(2) . .
C24 Fe2 C30 126.8(2) . .
C26 Fe2 C30 39.9(3) . .
C29 Fe2 C30 40.0(2) . .
C21 Fe2 C30 119.7(2) . .
C28 Fe2 C30 67.9(3) . .
C13 O1 Cd1 107.8(3) . .
C33 O4 Cd1 93.3(2) . .
C33 O5 Cd1 157.3(2) . 2_556
C33 O5 Cd1 92.2(2) . .
Cd1 O5 Cd1 108.25(10) 2_556 .
H7WA O7 H7WB 107.7 . .
H8WA O8 H8WB 107.5 . .
H9WA O9 H9WB 108.6 . .
H10A O10 H10B 109.1 . .
C14 N1 C12 124.0(3) . .
C34 N2 C32 120.7(3) . .
C50 N3 C51 118.8(4) . .
C50 N3 Cd1 125.9(3) . .
C51 N3 Cd1 115.1(2) . .
C41 N4 C52 118.5(3) . .
C41 N4 Cd1 126.1(3) . .
C52 N4 Cd1 115.1(2) . .
C2 C1 C5 106.6(4) . .
C2 C1 C11 123.1(4) . .
C5 C1 C11 130.0(4) . .
C2 C1 Fe1 68.9(2) . .
C5 C1 Fe1 69.4(2) . .
C11 C1 Fe1 121.9(3) . .
C3 C2 C1 109.6(5) . .
C3 C2 Fe1 70.4(3) . .
C1 C2 Fe1 70.2(2) . .
C3 C2 H2 125.2 . .
C1 C2 H2 125.2 . .
Fe1 C2 H2 125.2 . .
C2 C3 C4 108.0(4) . .
C2 C3 Fe1 69.6(3) . .
C4 C3 Fe1 69.4(3) . .
C2 C3 H3 126.0 . .
C4 C3 H3 126.0 . .
Fe1 C3 H3 126.0 . .
C3 C4 C5 107.7(4) . .
C3 C4 Fe1 69.9(3) . .
C5 C4 Fe1 69.8(2) . .
C3 C4 H4 126.1 . .
C5 C4 H4 126.1 . .
Fe1 C4 H4 126.1 . .
C4 C5 C1 108.0(4) . .
C4 C5 Fe1 69.2(3) . .
C1 C5 Fe1 69.8(2) . .
C4 C5 H5 126.0 . .
C1 C5 H5 126.0 . .
Fe1 C5 H5 126.0 . .
C10 C6 C7 108.0(7) . .
C10 C6 Fe1 69.7(3) . .
C7 C6 Fe1 69.0(3) . .
C10 C6 H6 126.0 . .
C7 C6 H6 126.0 . .
Fe1 C6 H6 126.0 . .
C8 C7 C6 107.2(7) . .
C8 C7 Fe1 70.1(4) . .
C6 C7 Fe1 69.4(3) . .
C8 C7 H7A 126.4 . .
C6 C7 H7A 126.4 . .
Fe1 C7 H7A 126.4 . .
C7 C8 C9 110.1(7) . .
C7 C8 Fe1 70.1(3) . .
C9 C8 Fe1 70.4(3) . .
C7 C8 H8A 124.9 . .
C9 C8 H8A 124.9 . .
Fe1 C8 H8A 124.9 . .
C8 C9 C10 106.4(7) . .
C8 C9 Fe1 69.0(3) . .
C10 C9 Fe1 68.7(3) . .
C8 C9 H9A 126.8 . .
C10 C9 H9A 126.8 . .
Fe1 C9 H9A 126.8 . .
C6 C10 C9 108.2(7) . .
C6 C10 Fe1 70.1(3) . .
C9 C10 Fe1 70.1(3) . .
C6 C10 H10 125.9 . .
C9 C10 H10 125.9 . .
Fe1 C10 H10 125.9 . .
C12 C11 C1 130.5(3) . .
C12 C11 H11 114.7 . .
C1 C11 H11 114.7 . .
C11 C12 N1 124.9(3) . .
C11 C12 C13 121.0(3) . .
N1 C12 C13 114.1(3) . .
O1 C13 O2 123.5(4) . .
O1 C13 C12 118.7(4) . .
O2 C13 C12 117.9(4) . .
O3 C14 N1 122.9(4) . .
O3 C14 C15 121.3(5) . .
N1 C14 C15 115.7(4) . .
C20 C15 C16 120.7(5) . .
C20 C15 C14 124.0(5) . .
C16 C15 C14 115.3(5) . .
C15 C16 C17 119.6(6) . .
C15 C16 H16 120.2 . .
C17 C16 H16 120.2 . .
C18 C17 C16 120.0(6) . .
C18 C17 H17 120.0 . .
C16 C17 H17 120.0 . .
C17 C18 C19 119.8(6) . .
C17 C18 H18 120.1 . .
C19 C18 H18 120.1 . .
C18 C19 C20 120.9(7) . .
C18 C19 H19 119.5 . .
C20 C19 H19 119.5 . .
C15 C20 C19 118.9(6) . .
C15 C20 H20 120.6 . .
C19 C20 H20 120.5 . .
C25 C21 C22 106.9(3) . .
C25 C21 C31 130.7(3) . .
C22 C21 C31 122.4(3) . .
C25 C21 Fe2 69.4(2) . .
C22 C21 Fe2 69.2(2) . .
C31 C21 Fe2 125.0(3) . .
C23 C22 C21 107.7(3) . .
C23 C22 Fe2 69.8(2) . .
C21 C22 Fe2 69.6(2) . .
C23 C22 H22 126.1 . .
C21 C22 H22 126.1 . .
Fe2 C22 H22 126.1 . .
C24 C23 C22 108.0(3) . .
C24 C23 Fe2 70.0(2) . .
C22 C23 Fe2 69.3(2) . .
C24 C23 H23 126.0 . .
C22 C23 H23 126.0 . .
Fe2 C23 H23 126.0 . .
C23 C24 C25 109.2(3) . .
C23 C24 Fe2 70.0(2) . .
C25 C24 Fe2 69.7(2) . .
C23 C24 H24 125.4 . .
C25 C24 H24 125.4 . .
Fe2 C24 H24 125.4 . .
C24 C25 C21 108.1(3) . .
C24 C25 Fe2 70.0(2) . .
C21 C25 Fe2 69.6(2) . .
C24 C25 H25 125.9 . .
C21 C25 H25 125.9 . .
Fe2 C25 H25 125.9 . .
C30 C26 C27 109.0(6) . .
C30 C26 Fe2 70.3(3) . .
C27 C26 Fe2 69.8(3) . .
C30 C26 H26 125.5 . .
C27 C26 H26 125.5 . .
Fe2 C26 H26 125.5 . .
C26 C27 C28 107.5(6) . .
C26 C27 Fe2 69.6(3) . .
C28 C27 Fe2 70.4(3) . .
C26 C27 H27 126.2 . .
C28 C27 H27 126.2 . .
Fe2 C27 H27 126.3 . .
C29 C28 C27 107.1(6) . .
C29 C28 Fe2 69.6(3) . .
C27 C28 Fe2 69.5(3) . .
C29 C28 H28 126.4 . .
C27 C28 H28 126.5 . .
Fe2 C28 H28 126.4 . .
C30 C29 C28 109.6(5) . .
C30 C29 Fe2 70.1(3) . .
C28 C29 Fe2 70.4(3) . .
C30 C29 H29 125.2 . .
C28 C29 H29 125.2 . .
Fe2 C29 H29 125.2 . .
C29 C30 C26 106.8(6) . .
C29 C30 Fe2 69.9(3) . .
C26 C30 Fe2 69.7(3) . .
C29 C30 H30 126.6 . .
C26 C30 H30 126.6 . .
Fe2 C30 H30 126.6 . .
C32 C31 C21 129.8(3) . .
C32 C31 H31 115.1 . .
C21 C31 H31 115.1 . .
C31 C32 N2 123.4(3) . .
C31 C32 C33 120.3(3) . .
N2 C32 C33 116.3(3) . .
O4 C33 O5 120.3(3) . .
O4 C33 C32 120.6(3) . .
O5 C33 C32 119.1(3) . .
O6 C34 N2 122.4(4) . .
O6 C34 C35 121.4(4) . .
N2 C34 C35 116.2(3) . .
C36 C35 C40 118.0(4) . .
C36 C35 C34 123.7(4) . .
C40 C35 C34 118.3(4) . .
C35 C36 C37 120.1(5) . .
C35 C36 H36 119.9 . .
C37 C36 H36 119.9 . .
C38 C37 C36 120.4(6) . .
C38 C37 H37 119.8 . .
C36 C37 H37 119.8 . .
C39 C38 C37 120.4(5) . .
C39 C38 H38 119.8 . .
C37 C38 H38 119.8 . .
C38 C39 C40 120.8(5) . .
C38 C39 H39 119.6 . .
C40 C39 H39 119.6 . .
C39 C40 C35 120.3(5) . .
C39 C40 H40 119.9 . .
C35 C40 H40 119.9 . .
N4 C41 C42 123.2(4) . .
N4 C41 H41 118.4 . .
C42 C41 H41 118.4 . .
C43 C42 C41 118.8(5) . .
C43 C42 H42 120.6 . .
C41 C42 H42 120.6 . .
C42 C43 C44 120.5(4) . .
C42 C43 H43 119.8 . .
C44 C43 H43 119.7 . .
C43 C44 C52 116.6(4) . .
C43 C44 C45 124.0(4) . .
C52 C44 C45 119.4(4) . .
C46 C45 C44 121.8(4) . .
C46 C45 H45 119.1 . .
C44 C45 H45 119.1 . .
C45 C46 C47 121.5(4) . .
C45 C46 H46 119.2 . .
C47 C46 H46 119.2 . .
C48 C47 C51 117.6(4) . .
C48 C47 C46 123.8(4) . .
C51 C47 C46 118.6(4) . .
C49 C48 C47 119.8(4) . .
C49 C48 H48 120.1 . .
C47 C48 H48 120.1 . .
C48 C49 C50 119.9(5) . .
C48 C49 H49 120.1 . .
C50 C49 H49 120.0 . .
N3 C50 C49 122.4(4) . .
N3 C50 H50 118.8 . .
C49 C50 H50 118.8 . .
N3 C51 C47 121.5(4) . .
N3 C51 C52 118.8(3) . .
C47 C51 C52 119.7(3) . .
N4 C52 C44 122.4(4) . .
N4 C52 C51 118.5(3) . .
C44 C52 C51 119.1(3) . .

loop_
_geom_bond_atom_site_label_1
_geom_bond_atom_site_label_2
_geom_bond_distance
_geom_bond_site_symmetry_2
Cd1 O1 2.228(3) .
Cd1 O5 2.314(3) 2_556
Cd1 N4 2.321(3) .
Cd1 N3 2.322(3) .
Cd1 O4 2.392(3) .
Cd1 O5 2.409(3) .
Fe1 C6 2.025(5) .
Fe1 C10 2.020(6) .
Fe1 C7 2.021(6) .
Fe1 C2 2.025(4) .
Fe1 C8 2.021(5) .
Fe1 C4 2.029(5) .
Fe1 C3 2.036(5) .
Fe1 C9 2.039(6) .
Fe1 C5 2.037(4) .
Fe1 C1 2.042(4) .
Fe2 C27 2.038(5) .
Fe2 C23 2.052(4) .
Fe2 C22 2.046(4) .
Fe2 C25 2.049(4) .
Fe2 C24 2.053(4) .
Fe2 C26 2.036(5) .
Fe2 C29 2.041(5) .
Fe2 C21 2.052(4) .
Fe2 C28 2.051(5) .
Fe2 C30 2.043(5) .
O1 C13 1.244(5) .
O2 C13 1.260(5) .
O3 C14 1.229(6) .
O4 C33 1.253(4) .
O5 C33 1.267(4) .
O5 Cd1 2.314(3) 2_556
O6 C34 1.230(5) .
O7 H7WA 0.8500 .
O7 H7WB 0.8499 .
O8 H8WA 0.8501 .
O8 H8WB 0.8501 .
O9 H9WA 0.8500 .
O9 H9WB 0.8500 .
O10 H10A 0.8500 .
O10 H10B 0.8499 .
N1 C14 1.331(6) .
N1 C12 1.427(5) .
N2 C34 1.353(4) .
N2 C32 1.429(4) .
N3 C50 1.327(5) .
N3 C51 1.346(5) .
N4 C41 1.328(5) .
N4 C52 1.352(5) .
C1 C2 1.421(6) .
C1 C5 1.423(6) .
C1 C11 1.455(5) .
C2 C3 1.389(7) .
C2 H2 0.9800 .
C3 C4 1.417(8) .
C3 H3 0.9800 .
C4 C5 1.424(6) .
C4 H4 0.9800 .
C5 H5 0.9800 .
C6 C10 1.391(10) .
C6 C7 1.437(10) .
C6 H6 0.9800 .
C7 C8 1.376(11) .
C7 H7A 0.9800 .
C8 C9 1.410(10) .
C8 H8A 0.9800 .
C9 C10 1.431(10) .
C9 H9A 0.9800 .
C10 H10 0.9800 .
C11 C12 1.328(5) .
C11 H11 0.9300 .
C12 C13 1.505(5) .
C14 C15 1.514(6) .
C15 C20 1.373(7) .
C15 C16 1.368(8) .
C16 C17 1.405(8) .
C16 H16 0.9300 .
C17 C18 1.366(10) .
C17 H17 0.9300 .
C18 C19 1.365(10) .
C18 H18 0.9300 .
C19 C20 1.398(8) .
C19 H19 0.9300 .
C20 H20 0.9300 .
C21 C25 1.434(5) .
C21 C22 1.441(5) .
C21 C31 1.453(5) .
C22 C23 1.433(5) .
C22 H22 0.9800 .
C23 C24 1.403(6) .
C23 H23 0.9800 .
C24 C25 1.413(5) .
C24 H24 0.9800 .
C25 H25 0.9800 .
C26 C30 1.392(9) .
C26 C27 1.412(11) .
C26 H26 0.9800 .
C27 C28 1.402(9) .
C27 H27 0.9800 .
C28 C29 1.402(8) .
C28 H28 0.9800 .
C29 C30 1.397(8) .
C29 H29 0.9800 .
C30 H30 0.9800 .
C31 C32 1.338(5) .
C31 H31 0.9300 .
C32 C33 1.491(4) .
C34 C35 1.497(5) .
C35 C36 1.378(7) .
C35 C40 1.396(6) .
C36 C37 1.392(7) .
C36 H36 0.9300 .
C37 C38 1.353(10) .
C37 H37 0.9300 .
C38 C39 1.344(10) .
C38 H38 0.9300 .
C39 C40 1.374(8) .
C39 H39 0.9300 .
C40 H40 0.9300 .
C41 C42 1.388(6) .
C41 H41 0.9300 .
C42 C43 1.351(8) .
C42 H42 0.9300 .
C43 C44 1.417(7) .
C43 H43 0.9300 .
C44 C52 1.406(5) .
C44 C45 1.432(6) .
C45 C46 1.317(8) .
C45 H45 0.9300 .
C46 C47 1.444(7) .
C46 H46 0.9300 .
C47 C48 1.402(7) .
C47 C51 1.413(5) .
C48 C49 1.333(8) .
C48 H48 0.9300 .
C49 C50 1.393(7) .
C49 H49 0.9300 .
C50 H50 0.9300 .
C51 C52 1.443(5) .

loop_
_geom_torsion_atom_site_label_1
_geom_torsion_atom_site_label_2
_geom_torsion_atom_site_label_3
_geom_torsion_atom_site_label_4
_geom_torsion
_geom_torsion_site_symmetry_1
_geom_torsion_site_symmetry_4
O5 Cd1 O1 C13 -60.4(3) 2_556 .
N4 Cd1 O1 C13 53.9(6) . .
N3 Cd1 O1 C13 81.4(3) . .
O4 Cd1 O1 C13 174.1(3) . .
O5 Cd1 O1 C13 -131.8(3) . .
O1 Cd1 O4 C33 87.7(2) . .
O5 Cd1 O4 C33 -11.3(3) 2_556 .
N4 Cd1 O4 C33 -103.8(2) . .
N3 Cd1 O4 C33 -176.2(2) . .
O5 Cd1 O4 C33 0.2(2) . .
O1 Cd1 O5 C33 -92.1(2) . .
O5 Cd1 O5 C33 169.9(3) 2_556 .
N4 Cd1 O5 C33 86.5(2) . .
N3 Cd1 O5 C33 6.4(3) . .
O4 Cd1 O5 C33 -0.2(2) . .
O1 Cd1 O5 Cd1 97.99(14) . 2_556
O5 Cd1 O5 Cd1 0.0 2_556 2_556
N4 Cd1 O5 Cd1 -83.35(13) . 2_556
N3 Cd1 O5 Cd1 -163.53(14) . 2_556
O4 Cd1 O5 Cd1 -170.08(18) . 2_556
O1 Cd1 N3 C50 7.6(4) . .
O5 Cd1 N3 C50 116.1(4) 2_556 .
N4 Cd1 N3 C50 -178.8(4) . .
O4 Cd1 N3 C50 -83.2(4) . .
O5 Cd1 N3 C50 -88.6(4) . .
O1 Cd1 N3 C51 -177.8(2) . .
O5 Cd1 N3 C51 -69.4(3) 2_556 .
N4 Cd1 N3 C51 -4.2(2) . .
O4 Cd1 N3 C51 91.3(2) . .
O5 Cd1 N3 C51 86.0(3) . .
O1 Cd1 N4 C41 -152.4(5) . .
O5 Cd1 N4 C41 -37.3(4) 2_556 .
N3 Cd1 N4 C41 178.7(4) . .
O4 Cd1 N4 C41 87.9(4) . .
O5 Cd1 N4 C41 33.4(4) . .
O1 Cd1 N4 C52 33.4(6) . .
O5 Cd1 N4 C52 148.6(2) 2_556 .
N3 Cd1 N4 C52 4.5(2) . .
O4 Cd1 N4 C52 -86.3(2) . .
O5 Cd1 N4 C52 -140.7(2) . .
C6 Fe1 C1 C2 122.3(4) . .
C10 Fe1 C1 C2 163.6(4) . .
C7 Fe1 C1 C2 78.8(4) . .
C8 Fe1 C1 C2 46.8(7) . .
C4 Fe1 C1 C2 -80.5(3) . .
C3 Fe1 C1 C2 -36.6(3) . .
C9 Fe1 C1 C2 -162.6(7) . .
C5 Fe1 C1 C2 -118.2(4) . .
C6 Fe1 C1 C5 -119.5(3) . .
C10 Fe1 C1 C5 -78.2(4) . .
C7 Fe1 C1 C5 -163.0(4) . .
C2 Fe1 C1 C5 118.2(4) . .
C8 Fe1 C1 C5 165.1(7) . .
C4 Fe1 C1 C5 37.7(3) . .
C3 Fe1 C1 C5 81.6(3) . .
C9 Fe1 C1 C5 -44.4(8) . .
C6 Fe1 C1 C11 5.6(4) . .
C10 Fe1 C1 C11 46.9(5) . .
C7 Fe1 C1 C11 -37.9(5) . .
C2 Fe1 C1 C11 -116.7(4) . .
C8 Fe1 C1 C11 -69.8(8) . .
C4 Fe1 C1 C11 162.8(4) . .
C3 Fe1 C1 C11 -153.3(4) . .
C9 Fe1 C1 C11 80.7(8) . .
C5 Fe1 C1 C11 125.1(4) . .
C5 C1 C2 C3 0.2(5) . .
C11 C1 C2 C3 174.7(4) . .
Fe1 C1 C2 C3 59.6(3) . .
C5 C1 C2 Fe1 -59.4(3) . .
C11 C1 C2 Fe1 115.1(4) . .
C6 Fe1 C2 C3 162.6(4) . .
C10 Fe1 C2 C3 -165.0(8) . .
C7 Fe1 C2 C3 120.2(4) . .
C8 Fe1 C2 C3 79.2(5) . .
C4 Fe1 C2 C3 -37.7(3) . .
C9 Fe1 C2 C3 45.4(8) . .
C5 Fe1 C2 C3 -82.0(4) . .
C1 Fe1 C2 C3 -120.4(4) . .
C6 Fe1 C2 C1 -77.0(4) . .
C10 Fe1 C2 C1 -44.6(9) . .
C7 Fe1 C2 C1 -119.5(3) . .
C8 Fe1 C2 C1 -160.5(4) . .
C4 Fe1 C2 C1 82.6(3) . .
C3 Fe1 C2 C1 120.4(4) . .
C9 Fe1 C2 C1 165.7(7) . .
C5 Fe1 C2 C1 38.3(2) . .
C1 C2 C3 C4 -0.6(6) . .
Fe1 C2 C3 C4 58.9(4) . .
C1 C2 C3 Fe1 -59.5(3) . .
C6 Fe1 C3 C2 -45.6(8) . .
C10 Fe1 C3 C2 166.5(6) . .
C7 Fe1 C3 C2 -77.7(4) . .
C8 Fe1 C3 C2 -118.6(4) . .
C4 Fe1 C3 C2 119.6(4) . .
C9 Fe1 C3 C2 -160.7(4) . .
C5 Fe1 C3 C2 81.4(3) . .
C1 Fe1 C3 C2 37.4(3) . .
C6 Fe1 C3 C4 -165.2(7) . .
C10 Fe1 C3 C4 46.9(8) . .
C7 Fe1 C3 C4 162.7(4) . .
C2 Fe1 C3 C4 -119.6(4) . .
C8 Fe1 C3 C4 121.8(4) . .
C9 Fe1 C3 C4 79.7(4) . .
C5 Fe1 C3 C4 -38.2(3) . .
C1 Fe1 C3 C4 -82.2(3) . .
C2 C3 C4 C5 0.8(6) . .
Fe1 C3 C4 C5 59.8(3) . .
C2 C3 C4 Fe1 -59.0(3) . .
C6 Fe1 C4 C3 166.2(6) . .
C10 Fe1 C4 C3 -161.3(3) . .
C7 Fe1 C4 C3 -43.6(9) . .
C2 Fe1 C4 C3 37.0(3) . .
C8 Fe1 C4 C3 -77.0(4) . .
C9 Fe1 C4 C3 -118.6(3) . .
C5 Fe1 C4 C3 118.7(4) . .
C1 Fe1 C4 C3 81.1(3) . .
C6 Fe1 C4 C5 47.4(8) . .
C10 Fe1 C4 C5 79.9(4) . .
C7 Fe1 C4 C5 -162.3(7) . .
C2 Fe1 C4 C5 -81.7(3) . .
C8 Fe1 C4 C5 164.3(4) . .
C3 Fe1 C4 C5 -118.7(4) . .
C9 Fe1 C4 C5 122.6(4) . .
C1 Fe1 C4 C5 -37.6(3) . .
C3 C4 C5 C1 -0.6(5) . .
Fe1 C4 C5 C1 59.2(3) . .
C3 C4 C5 Fe1 -59.8(3) . .
C2 C1 C5 C4 0.2(5) . .
C11 C1 C5 C4 -173.7(4) . .
Fe1 C1 C5 C4 -58.8(3) . .
C2 C1 C5 Fe1 59.1(3) . .
C11 C1 C5 Fe1 -114.9(4) . .
C6 Fe1 C5 C4 -161.1(4) . .
C10 Fe1 C5 C4 -119.2(4) . .
C7 Fe1 C5 C4 162.4(7) . .
C2 Fe1 C5 C4 81.2(3) . .
C8 Fe1 C5 C4 -42.8(9) . .
C3 Fe1 C5 C4 38.0(3) . .
C9 Fe1 C5 C4 -76.5(4) . .
C1 Fe1 C5 C4 119.5(4) . .
C6 Fe1 C5 C1 79.3(4) . .
C10 Fe1 C5 C1 121.2(3) . .
C7 Fe1 C5 C1 42.9(8) . .
C2 Fe1 C5 C1 -38.4(2) . .
C8 Fe1 C5 C1 -162.3(7) . .
C4 Fe1 C5 C1 -119.5(4) . .
C3 Fe1 C5 C1 -81.5(3) . .
C9 Fe1 C5 C1 164.0(3) . .
C7 Fe1 C6 C10 -119.7(6) . .
C2 Fe1 C6 C10 163.9(4) . .
C8 Fe1 C6 C10 -82.2(5) . .
C4 Fe1 C6 C10 44.5(9) . .
C3 Fe1 C6 C10 -162.3(6) . .
C9 Fe1 C6 C10 -38.3(4) . .
C5 Fe1 C6 C10 79.4(5) . .
C1 Fe1 C6 C10 121.9(4) . .
C10 Fe1 C6 C7 119.7(6) . .
C2 Fe1 C6 C7 -76.4(5) . .
C8 Fe1 C6 C7 37.4(5) . .
C4 Fe1 C6 C7 164.2(6) . .
C3 Fe1 C6 C7 -42.7(9) . .
C9 Fe1 C6 C7 81.3(5) . .
C5 Fe1 C6 C7 -160.9(4) . .
C1 Fe1 C6 C7 -118.5(5) . .
C10 C6 C7 C8 -1.2(7) . .
Fe1 C6 C7 C8 -60.2(4) . .
C10 C6 C7 Fe1 59.0(4) . .
C6 Fe1 C7 C8 118.2(7) . .
C10 Fe1 C7 C8 81.3(5) . .
C2 Fe1 C7 C8 -118.9(5) . .
C4 Fe1 C7 C8 -45.7(10) . .
C3 Fe1 C7 C8 -77.9(5) . .
C9 Fe1 C7 C8 36.8(5) . .
C5 Fe1 C7 C8 167.3(6) . .
C1 Fe1 C7 C8 -161.1(4) . .
C10 Fe1 C7 C6 -37.0(4) . .
C2 Fe1 C7 C6 122.9(4) . .
C8 Fe1 C7 C6 -118.2(7) . .
C4 Fe1 C7 C6 -163.9(7) . .
C3 Fe1 C7 C6 163.9(4) . .
C9 Fe1 C7 C6 -81.4(5) . .
C5 Fe1 C7 C6 49.0(10) . .
C1 Fe1 C7 C6 80.7(5) . .
C6 C7 C8 C9 0.6(7) . .
Fe1 C7 C8 C9 -59.1(5) . .
C6 C7 C8 Fe1 59.7(4) . .
C6 Fe1 C8 C7 -39.1(5) . .
C10 Fe1 C8 C7 -82.6(5) . .
C2 Fe1 C8 C7 78.6(5) . .
C4 Fe1 C8 C7 161.8(5) . .
C3 Fe1 C8 C7 120.0(5) . .
C9 Fe1 C8 C7 -121.1(7) . .
C5 Fe1 C8 C7 -165.9(7) . .
C1 Fe1 C8 C7 44.6(9) . .
C6 Fe1 C8 C9 82.0(5) . .
C10 Fe1 C8 C9 38.6(5) . .
C7 Fe1 C8 C9 121.1(7) . .
C2 Fe1 C8 C9 -160.2(4) . .
C4 Fe1 C8 C9 -77.1(5) . .
C3 Fe1 C8 C9 -118.9(5) . .
C5 Fe1 C8 C9 -44.8(10) . .
C1 Fe1 C8 C9 165.8(5) . .
C7 C8 C9 C10 0.3(7) . .
Fe1 C8 C9 C10 -58.7(4) . .
C7 C8 C9 Fe1 59.0(5) . .
C6 Fe1 C9 C8 -81.0(5) . .
C10 Fe1 C9 C8 -118.4(7) . .
C7 Fe1 C9 C8 -36.1(5) . .
C2 Fe1 C9 C8 46.8(9) . .
C4 Fe1 C9 C8 121.7(5) . .
C3 Fe1 C9 C8 79.3(6) . .
C5 Fe1 C9 C8 163.6(4) . .
C1 Fe1 C9 C8 -162.8(7) . .
C6 Fe1 C9 C10 37.4(4) . .
C7 Fe1 C9 C10 82.3(5) . .
C2 Fe1 C9 C10 165.2(6) . .
C8 Fe1 C9 C10 118.4(7) . .
C4 Fe1 C9 C10 -120.0(5) . .
C3 Fe1 C9 C10 -162.3(4) . .
C5 Fe1 C9 C10 -78.0(5) . .
C1 Fe1 C9 C10 -44.5(10) . .
C7 C6 C10 C9 1.4(7) . .
Fe1 C6 C10 C9 59.9(4) . .
C7 C6 C10 Fe1 -58.6(4) . .
C8 C9 C10 C6 -1.0(7) . .
Fe1 C9 C10 C6 -59.9(4) . .
C8 C9 C10 Fe1 58.9(4) . .
C7 Fe1 C10 C6 38.2(4) . .
C2 Fe1 C10 C6 -43.3(10) . .
C8 Fe1 C10 C6 81.0(5) . .
C4 Fe1 C10 C6 -162.1(4) . .
C3 Fe1 C10 C6 163.5(6) . .
C9 Fe1 C10 C6 119.0(6) . .
C5 Fe1 C10 C6 -119.3(4) . .
C1 Fe1 C10 C6 -76.9(5) . .
C6 Fe1 C10 C9 -119.0(6) . .
C7 Fe1 C10 C9 -80.8(5) . .
C2 Fe1 C10 C9 -162.3(7) . .
C8 Fe1 C10 C9 -38.0(5) . .
C4 Fe1 C10 C9 78.9(5) . .
C3 Fe1 C10 C9 44.5(9) . .
C5 Fe1 C10 C9 121.7(4) . .
C1 Fe1 C10 C9 164.0(4) . .
C2 C1 C11 C12 172.8(4) . .
C5 C1 C11 C12 -14.2(7) . .
Fe1 C1 C11 C12 -103.0(4) . .
C1 C11 C12 N1 -3.2(7) . .
C1 C11 C12 C13 174.3(4) . .
C14 N1 C12 C11 -67.4(6) . .
C14 N1 C12 C13 115.0(4) . .
Cd1 O1 C13 O2 -14.1(5) . .
Cd1 O1 C13 C12 166.7(3) . .
C11 C12 C13 O1 18.4(6) . .
N1 C12 C13 O1 -163.8(4) . .
C11 C12 C13 O2 -160.8(4) . .
N1 C12 C13 O2 17.0(5) . .
C12 N1 C14 O3 20.2(7) . .
C12 N1 C14 C15 -162.7(4) . .
O3 C14 C15 C20 -156.1(6) . .
N1 C14 C15 C20 26.7(7) . .
O3 C14 C15 C16 23.7(8) . .
N1 C14 C15 C16 -153.4(5) . .
C20 C15 C16 C17 -3.4(10) . .
C14 C15 C16 C17 176.8(6) . .
C15 C16 C17 C18 2.9(12) . .
C16 C17 C18 C19 0.1(13) . .
C17 C18 C19 C20 -2.6(13) . .
C16 C15 C20 C19 0.9(9) . .
C14 C15 C20 C19 -179.3(6) . .
C18 C19 C20 C15 2.2(11) . .
C27 Fe2 C21 C25 -166.9(4) . .
C23 Fe2 C21 C25 80.4(2) . .
C22 Fe2 C21 C25 118.4(3) . .
C24 Fe2 C21 C25 37.4(2) . .
C26 Fe2 C21 C25 -125.6(3) . .
C29 Fe2 C21 C25 -52.7(5) . .
C28 Fe2 C21 C25 163.3(8) . .
C30 Fe2 C21 C25 -83.7(3) . .
C27 Fe2 C21 C22 74.7(4) . .
C23 Fe2 C21 C22 -38.0(2) . .
C25 Fe2 C21 C22 -118.4(3) . .
C24 Fe2 C21 C22 -81.0(2) . .
C26 Fe2 C21 C22 116.0(3) . .
C29 Fe2 C21 C22 -171.0(4) . .
C28 Fe2 C21 C22 44.9(8) . .
C30 Fe2 C21 C22 157.9(3) . .
C27 Fe2 C21 C31 -40.9(5) . .
C23 Fe2 C21 C31 -153.6(3) . .
C22 Fe2 C21 C31 -115.7(4) . .
C25 Fe2 C21 C31 125.9(4) . .
C24 Fe2 C21 C31 163.3(4) . .
C26 Fe2 C21 C31 0.3(4) . .
C29 Fe2 C21 C31 73.3(6) . .
C28 Fe2 C21 C31 -70.8(9) . .
C30 Fe2 C21 C31 42.2(4) . .
C25 C21 C22 C23 0.2(5) . .
C31 C21 C22 C23 178.7(4) . .
Fe2 C21 C22 C23 59.6(3) . .
C25 C21 C22 Fe2 -59.4(3) . .
C31 C21 C22 Fe2 119.1(4) . .
C27 Fe2 C22 C23 116.1(4) . .
C25 Fe2 C22 C23 -80.6(3) . .
C24 Fe2 C22 C23 -37.2(2) . .
C26 Fe2 C22 C23 158.5(4) . .
C29 Fe2 C22 C23 47.6(8) . .
C21 Fe2 C22 C23 -118.9(3) . .
C28 Fe2 C22 C23 75.7(4) . .
C30 Fe2 C22 C23 -168.3(5) . .
C27 Fe2 C22 C21 -125.0(4) . .
C23 Fe2 C22 C21 118.9(3) . .
C25 Fe2 C22 C21 38.2(2) . .
C24 Fe2 C22 C21 81.7(2) . .
C26 Fe2 C22 C21 -82.6(4) . .
C29 Fe2 C22 C21 166.5(6) . .
C28 Fe2 C22 C21 -165.4(3) . .
C30 Fe2 C22 C21 -49.5(6) . .
C21 C22 C23 C24 0.0(5) . .
Fe2 C22 C23 C24 59.6(3) . .
C21 C22 C23 Fe2 -59.5(3) . .
C27 Fe2 C23 C24 158.7(3) . .
C22 Fe2 C23 C24 -119.3(3) . .
C25 Fe2 C23 C24 -36.9(2) . .
C26 Fe2 C23 C24 -168.1(5) . .
C29 Fe2 C23 C24 76.0(3) . .
C21 Fe2 C23 C24 -81.1(2) . .
C28 Fe2 C23 C24 116.5(3) . .
C30 Fe2 C23 C24 43.1(8) . .
C27 Fe2 C23 C22 -82.0(3) . .
C25 Fe2 C23 C22 82.4(2) . .
C24 Fe2 C23 C22 119.3(3) . .
C26 Fe2 C23 C22 -48.9(6) . .
C29 Fe2 C23 C22 -164.7(3) . .
C21 Fe2 C23 C22 38.2(2) . .
C28 Fe2 C23 C22 -124.3(3) . .
C30 Fe2 C23 C22 162.4(7) . .
C22 C23 C24 C25 -0.3(5) . .
Fe2 C23 C24 C25 58.8(3) . .
C22 C23 C24 Fe2 -59.1(3) . .
C27 Fe2 C24 C23 -46.8(6) . .
C22 Fe2 C24 C23 38.0(2) . .
C25 Fe2 C24 C23 120.5(3) . .
C26 Fe2 C24 C23 162.3(7) . .
C29 Fe2 C24 C23 -124.4(3) . .
C21 Fe2 C24 C23 82.6(2) . .
C28 Fe2 C24 C23 -81.6(3) . .
C30 Fe2 C24 C23 -165.8(3) . .
C27 Fe2 C24 C25 -167.4(5) . .
C23 Fe2 C24 C25 -120.5(3) . .
C22 Fe2 C24 C25 -82.5(2) . .
C26 Fe2 C24 C25 41.7(8) . .
C29 Fe2 C24 C25 115.1(3) . .
C21 Fe2 C24 C25 -38.0(2) . .
C28 Fe2 C24 C25 157.8(3) . .
C30 Fe2 C24 C25 73.7(3) . .
C23 C24 C25 C21 0.4(5) . .
Fe2 C24 C25 C21 59.4(3) . .
C23 C24 C25 Fe2 -59.0(3) . .
C22 C21 C25 C24 -0.3(4) . .
C31 C21 C25 C24 -178.7(4) . .
Fe2 C21 C25 C24 -59.6(3) . .
C22 C21 C25 Fe2 59.3(3) . .
C31 C21 C25 Fe2 -119.1(4) . .
C27 Fe2 C25 C24 160.4(9) . .
C23 Fe2 C25 C24 36.6(2) . .
C22 Fe2 C25 C24 80.8(3) . .
C26 Fe2 C25 C24 -166.5(3) . .
C29 Fe2 C25 C24 -84.1(3) . .
C21 Fe2 C25 C24 119.3(3) . .
C28 Fe2 C25 C24 -49.5(6) . .
C30 Fe2 C25 C24 -126.1(3) . .
C27 Fe2 C25 C21 41.1(9) . .
C23 Fe2 C25 C21 -82.6(2) . .
C22 Fe2 C25 C21 -38.4(2) . .
C24 Fe2 C25 C21 -119.3(3) . .
C26 Fe2 C25 C21 74.3(3) . .
C29 Fe2 C25 C21 156.7(3) . .
C28 Fe2 C25 C21 -168.8(5) . .
C30 Fe2 C25 C21 114.7(3) . .
C27 Fe2 C26 C30 -119.9(6) . .
C23 Fe2 C26 C30 -166.6(4) . .
C22 Fe2 C26 C30 158.5(3) . .
C25 Fe2 C26 C30 73.7(4) . .
C24 Fe2 C26 C30 41.3(10) . .
C29 Fe2 C26 C30 -38.3(4) . .
C21 Fe2 C26 C30 115.2(4) . .
C28 Fe2 C26 C30 -82.0(4) . .
C23 Fe2 C26 C27 -46.6(7) . .
C22 Fe2 C26 C27 -81.5(4) . .
C25 Fe2 C26 C27 -166.4(3) . .
C24 Fe2 C26 C27 161.2(7) . .
C29 Fe2 C26 C27 81.6(4) . .
C21 Fe2 C26 C27 -124.9(4) . .
C28 Fe2 C26 C27 37.9(4) . .
C30 Fe2 C26 C27 119.9(6) . .
C30 C26 C27 C28 -0.9(7) . .
Fe2 C26 C27 C28 -60.5(4) . .
C30 C26 C27 Fe2 59.7(4) . .
C23 Fe2 C27 C26 159.4(4) . .
C22 Fe2 C27 C26 116.5(4) . .
C25 Fe2 C27 C26 42.6(10) . .
C24 Fe2 C27 C26 -167.8(4) . .
C29 Fe2 C27 C26 -80.3(4) . .
C21 Fe2 C27 C26 74.7(5) . .
C28 Fe2 C27 C26 -118.2(6) . .
C30 Fe2 C27 C26 -36.8(4) . .
C23 Fe2 C27 C28 -82.4(5) . .
C22 Fe2 C27 C28 -125.3(4) . .
C25 Fe2 C27 C28 160.8(7) . .
C24 Fe2 C27 C28 -49.6(8) . .
C26 Fe2 C27 C28 118.2(6) . .
C29 Fe2 C27 C28 37.9(4) . .
C21 Fe2 C27 C28 -167.1(4) . .
C30 Fe2 C27 C28 81.3(4) . .
C26 C27 C28 C29 0.4(7) . .
Fe2 C27 C28 C29 -59.7(4) . .
C26 C27 C28 Fe2 60.0(4) . .
C27 Fe2 C28 C29 118.3(6) . .
C23 Fe2 C28 C29 -126.0(4) . .
C22 Fe2 C28 C29 -168.0(3) . .
C25 Fe2 C28 C29 -49.2(7) . .
C24 Fe2 C28 C29 -84.1(4) . .
C26 Fe2 C28 C29 80.0(4) . .
C21 Fe2 C28 C29 157.1(6) . .
C30 Fe2 C28 C29 36.7(4) . .
C23 Fe2 C28 C27 115.6(5) . .
C22 Fe2 C28 C27 73.7(5) . .
C25 Fe2 C28 C27 -167.5(5) . .
C24 Fe2 C28 C27 157.6(4) . .
C26 Fe2 C28 C27 -38.3(5) . .
C29 Fe2 C28 C27 -118.3(6) . .
C21 Fe2 C28 C27 38.7(10) . .
C30 Fe2 C28 C27 -81.6(5) . .
C27 C28 C29 C30 0.3(6) . .
Fe2 C28 C29 C30 -59.3(4) . .
C27 C28 C29 Fe2 59.6(4) . .
C27 Fe2 C29 C30 82.5(4) . .
C23 Fe2 C29 C30 -166.0(3) . .
C22 Fe2 C29 C30 156.9(6) . .
C25 Fe2 C29 C30 -81.6(4) . .
C24 Fe2 C29 C30 -124.6(3) . .
C26 Fe2 C29 C30 38.3(4) . .
C21 Fe2 C29 C30 -44.2(6) . .
C28 Fe2 C29 C30 120.5(5) . .
C27 Fe2 C29 C28 -38.0(4) . .
C23 Fe2 C29 C28 73.5(4) . .
C22 Fe2 C29 C28 36.3(9) . .
C25 Fe2 C29 C28 157.9(3) . .
C24 Fe2 C29 C28 114.9(4) . .
C26 Fe2 C29 C28 -82.3(5) . .
C21 Fe2 C29 C28 -164.7(4) . .
C30 Fe2 C29 C28 -120.5(5) . .
C28 C29 C30 C26 -0.9(6) . .
Fe2 C29 C30 C26 -60.3(4) . .
C28 C29 C30 Fe2 59.4(4) . .
C27 C26 C30 C29 1.1(6) . .
Fe2 C26 C30 C29 60.4(4) . .
C27 C26 C30 Fe2 -59.3(4) . .
C27 Fe2 C30 C29 -80.2(4) . .
C23 Fe2 C30 C29 42.6(9) . .
C22 Fe2 C30 C29 -164.9(4) . .
C25 Fe2 C30 C29 116.6(3) . .
C24 Fe2 C30 C29 75.9(4) . .
C26 Fe2 C30 C29 -117.6(6) . .
C21 Fe2 C30 C29 159.9(3) . .
C28 Fe2 C30 C29 -36.8(3) . .
C27 Fe2 C30 C26 37.4(4) . .
C23 Fe2 C30 C26 160.2(7) . .
C22 Fe2 C30 C26 -47.3(7) . .
C25 Fe2 C30 C26 -125.8(4) . .
C24 Fe2 C30 C26 -166.5(4) . .
C29 Fe2 C30 C26 117.6(6) . .
C21 Fe2 C30 C26 -82.5(4) . .
C28 Fe2 C30 C26 80.8(4) . .
C25 C21 C31 C32 -14.4(7) . .
C22 C21 C31 C32 167.4(4) . .
Fe2 C21 C31 C32 -106.5(4) . .
C21 C31 C32 N2 2.2(6) . .
C21 C31 C32 C33 -176.7(4) . .
C34 N2 C32 C31 85.3(4) . .
C34 N2 C32 C33 -95.8(4) . .
Cd1 O4 C33 O5 -0.3(4) . .
Cd1 O4 C33 C32 179.2(3) . .
Cd1 O5 C33 O4 154.8(5) 2_556 .
Cd1 O5 C33 O4 0.3(4) . .
Cd1 O5 C33 C32 -24.8(8) 2_556 .
Cd1 O5 C33 C32 -179.2(3) . .
C31 C32 C33 O4 -3.9(5) . .
N2 C32 C33 O4 177.1(3) . .
C31 C32 C33 O5 175.7(3) . .
N2 C32 C33 O5 -3.3(5) . .
C32 N2 C34 O6 -1.9(6) . .
C32 N2 C34 C35 179.6(3) . .
O6 C34 C35 C36 -162.9(5) . .
N2 C34 C35 C36 15.6(6) . .
O6 C34 C35 C40 14.8(6) . .
N2 C34 C35 C40 -166.7(3) . .
C40 C35 C36 C37 0.6(7) . .
C34 C35 C36 C37 178.3(5) . .
C35 C36 C37 C38 0.2(9) . .
C36 C37 C38 C39 -0.3(10) . .
C37 C38 C39 C40 -0.5(10) . .
C38 C39 C40 C35 1.4(8) . .
C36 C35 C40 C39 -1.5(7) . .
C34 C35 C40 C39 -179.2(4) . .
C52 N4 C41 C42 0.7(7) . .
Cd1 N4 C41 C42 -173.2(4) . .
N4 C41 C42 C43 -1.0(8) . .
C41 C42 C43 C44 1.0(8) . .
C42 C43 C44 C52 -0.8(7) . .
C42 C43 C44 C45 178.8(5) . .
C43 C44 C45 C46 -179.8(5) . .
C52 C44 C45 C46 -0.2(7) . .
C44 C45 C46 C47 0.1(7) . .
C45 C46 C47 C48 178.1(5) . .
C45 C46 C47 C51 0.6(6) . .
C51 C47 C48 C49 -0.1(7) . .
C46 C47 C48 C49 -177.6(5) . .
C47 C48 C49 C50 0.4(8) . .
C51 N3 C50 C49 1.0(7) . .
Cd1 N3 C50 C49 175.4(4) . .
C48 C49 C50 N3 -0.8(8) . .
C50 N3 C51 C47 -0.7(5) . .
Cd1 N3 C51 C47 -175.7(3) . .
C50 N3 C51 C52 178.5(3) . .
Cd1 N3 C51 C52 3.6(4) . .
C48 C47 C51 N3 0.3(6) . .
C46 C47 C51 N3 177.9(3) . .
C48 C47 C51 C52 -178.9(4) . .
C46 C47 C51 C52 -1.3(5) . .
C41 N4 C52 C44 -0.6(5) . .
Cd1 N4 C52 C44 174.0(3) . .
C41 N4 C52 C51 -179.1(4) . .
Cd1 N4 C52 C51 -4.5(4) . .
C43 C44 C52 N4 0.6(5) . .
C45 C44 C52 N4 -179.1(4) . .
C43 C44 C52 C51 179.1(4) . .
C45 C44 C52 C51 -0.6(5) . .
N3 C51 C52 N4 0.6(5) . .
C47 C51 C52 N4 179.9(3) . .
N3 C51 C52 C44 -177.9(3) . .
C47 C51 C52 C44 1.3(5) . .
